data_4110923
loop_
_publ_author_name
'Anne J. McNeil'
'Peter M\"uller'
'James E. Whitten'
'Timothy M. Swager'

_publ_section_title
;
 Conjugated Polymers in an Arene Sandwich
;
_journal_name_full 'Journal of the American Chemical Society'
_journal_page_first 12426
_journal_page_last 12427
_journal_paper_doi 10.1021/ja0648099
_journal_volume 128
_journal_year 2006
_chemical_formula_sum 'C54 H60 O3 Si2'
_chemical_formula_weight 813.20
_chemical_name_systematic
; 
 ? 
;
_space_group_IT_number 2
_symmetry_cell_setting triclinic
_symmetry_space_group_name_Hall '-P 1'
_symmetry_space_group_name_H-M 'P -1'
_atom_sites_solution_hydrogens geom
_atom_sites_solution_primary direct
_atom_sites_solution_secondary difmap
_audit_creation_method SHELXL-97
_cell_angle_alpha 66.6670(10)
_cell_angle_beta 88.1470(10)
_cell_angle_gamma 75.4540(10)
_cell_formula_units_Z 2
_cell_length_a 9.1608(3)
_cell_length_b 16.2457(5)
_cell_length_c 17.4539(5)
_cell_measurement_reflns_used 7535
_cell_measurement_temperature 100(2)
_cell_measurement_theta_max 0.00
_cell_measurement_theta_min 0.00
_cell_volume 2302.07(12)
_computing_cell_refinement 'SAINT 5 (Bruker-AXS, 2003)'
_computing_data_collection 'SMART 5 (Bruker-AXS, 2003)'
_computing_data_reduction 'SAINT 5 (Bruker-AXS, 2003)'
_computing_molecular_graphics 'Bruker SHELXTL'
_computing_publication_material 'Bruker SHELXTL'
_computing_structure_refinement 'SHELXL-97 (Sheldrick, 1997)'
_computing_structure_solution 'SHELXS-97 (Sheldrick, 1990)'
_diffrn_ambient_temperature 100(2)
_diffrn_measured_fraction_theta_full 0.998
_diffrn_measured_fraction_theta_max 0.998
_diffrn_measurement_device_type 'Bruker Smart APEX CCD'
_diffrn_measurement_method 'omega and phi scans'
_diffrn_radiation_monochromator graphite
_diffrn_radiation_source 'fine-focus sealed tube'
_diffrn_radiation_type MoK\a
_diffrn_radiation_wavelength 0.71073
_diffrn_reflns_av_R_equivalents 0.0355
_diffrn_reflns_av_sigmaI/netI 0.0313
_diffrn_reflns_limit_h_max 12
_diffrn_reflns_limit_h_min -12
_diffrn_reflns_limit_k_max 21
_diffrn_reflns_limit_k_min -21
_diffrn_reflns_limit_l_max 23
_diffrn_reflns_limit_l_min -23
_diffrn_reflns_number 49169
_diffrn_reflns_theta_full 28.70
_diffrn_reflns_theta_max 28.70
_diffrn_reflns_theta_min 2.25
_exptl_absorpt_coefficient_mu 0.120
_exptl_absorpt_correction_T_max 0.9917
_exptl_absorpt_correction_T_min 0.9707
_exptl_absorpt_correction_type multi-scan
_exptl_absorpt_process_details sadabs
_exptl_crystal_colour colorless
_exptl_crystal_density_diffrn 1.173
_exptl_crystal_description plate
_exptl_crystal_F_000 872
_exptl_crystal_size_max 0.25
_exptl_crystal_size_mid 0.20
_exptl_crystal_size_min 0.07
_refine_diff_density_max 0.500
_refine_diff_density_min -0.216
_refine_diff_density_rms 0.057
_refine_ls_extinction_method none
_refine_ls_goodness_of_fit_ref 1.035
_refine_ls_hydrogen_treatment constr
_refine_ls_matrix_type full
_refine_ls_number_parameters 544
_refine_ls_number_reflns 11876
_refine_ls_number_restraints 0
_refine_ls_restrained_S_all 1.035
_refine_ls_R_factor_all 0.0553
_refine_ls_R_factor_gt 0.0442
_refine_ls_shift/su_max 0.001
_refine_ls_shift/su_mean 0.000
_refine_ls_structure_factor_coef Fsqd
_refine_ls_weighting_details 'calc w=1/[\s^2^(Fo^2^)+(0.0649P)^2^+0.6538P] where P=(Fo^2^+2Fc^2^)/3'
_refine_ls_weighting_scheme calc
_refine_ls_wR_factor_gt 0.1116
_refine_ls_wR_factor_ref 0.1186
_reflns_number_gt 9818
_reflns_number_total 11876
_reflns_threshold_expression >2sigma(I)
_cod_data_source_file ja0648099si20060706_020010.cif
_cod_data_source_block 05217
_cod_database_code 4110923

loop_
_symmetry_equiv_pos_as_xyz
'x, y, z'
'-x, -y, -z'

loop_
_atom_site_label
_atom_site_type_symbol
_atom_site_fract_x
_atom_site_fract_y
_atom_site_fract_z
_atom_site_U_iso_or_equiv
_atom_site_adp_type
_atom_site_occupancy
_atom_site_symmetry_multiplicity
_atom_site_calc_flag
_atom_site_refinement_flags
Si1 Si 0.46947(4) 0.36741(2) 0.25035(2) 0.01494(8) Uani 1 1 d .
Si2 Si 0.30010(4) 0.23014(3) 0.95532(2) 0.01887(9) Uani 1 1 d .
O1 O -0.12175(10) 0.17418(6) 0.61666(6) 0.01787(19) Uani 1 1 d .
O2 O -0.07928(10) 0.19459(7) 0.48393(6) 0.0210(2) Uani 1 1 d .
O3 O -0.09968(10) 0.15220(7) 0.75169(6) 0.0208(2) Uani 1 1 d .
C1 C 0.12881(13) 0.18083(8) 0.57653(7) 0.0135(2) Uani 1 1 d .
C2 C 0.16322(13) 0.27656(8) 0.52320(7) 0.0137(2) Uani 1 1 d .
H2 H 0.1737 0.2868 0.4631 0.016 Uiso 1 1 calc R
C3 C 0.02985(13) 0.34789(8) 0.53431(8) 0.0150(2) Uani 1 1 d .
C4 C -0.07685(14) 0.41544(9) 0.47190(8) 0.0176(2) Uani 1 1 d .
H4 H -0.0682 0.4228 0.4153 0.021 Uiso 1 1 calc R
C5 C -0.19685(15) 0.47227(9) 0.49359(9) 0.0205(3) Uani 1 1 d .
H5 H -0.2701 0.5190 0.4514 0.025 Uiso 1 1 calc R
C6 C -0.21020(15) 0.46121(9) 0.57624(9) 0.0213(3) Uani 1 1 d .
H6 H -0.2927 0.5003 0.5902 0.026 Uiso 1 1 calc R
C7 C -0.10327(14) 0.39312(9) 0.63918(9) 0.0184(3) Uani 1 1 d .
H7 H -0.1125 0.3855 0.6958 0.022 Uiso 1 1 calc R
C8 C 0.01688(13) 0.33669(8) 0.61766(8) 0.0150(2) Uani 1 1 d .
C9 C 0.13903(13) 0.25702(8) 0.67806(7) 0.0137(2) Uani 1 1 d .
H9 H 0.1303 0.2523 0.7368 0.016 Uiso 1 1 calc R
C10 C 0.12023(13) 0.16812(8) 0.66915(7) 0.0133(2) Uani 1 1 d .
C11 C 0.23060(13) 0.07365(8) 0.72607(8) 0.0142(2) Uani 1 1 d .
H11 H 0.2320 0.0639 0.7863 0.017 Uiso 1 1 calc R
C12 C 0.17211(13) 0.00123(8) 0.71087(8) 0.0153(2) Uani 1 1 d .
C13 C 0.11370(14) -0.06678(9) 0.76956(8) 0.0185(3) Uani 1 1 d .
H13 H 0.1107 -0.0729 0.8260 0.022 Uiso 1 1 calc R
C14 C 0.05950(15) -0.12595(9) 0.74493(9) 0.0207(3) Uani 1 1 d .
H14 H 0.0192 -0.1726 0.7848 0.025 Uiso 1 1 calc R
C15 C 0.06387(15) -0.11733(9) 0.66240(9) 0.0209(3) Uani 1 1 d .
H15 H 0.0273 -0.1584 0.6464 0.025 Uiso 1 1 calc R
C16 C 0.12180(14) -0.04846(9) 0.60305(8) 0.0186(3) Uani 1 1 d .
H16 H 0.1249 -0.0425 0.5467 0.022 Uiso 1 1 calc R
C17 C 0.17476(13) 0.01111(8) 0.62730(8) 0.0159(2) Uani 1 1 d .
C18 C 0.23680(13) 0.09181(8) 0.57082(8) 0.0147(2) Uani 1 1 d .
H18 H 0.2417 0.0963 0.5120 0.018 Uiso 1 1 calc R
C19 C -0.03070(14) 0.18501(8) 0.55018(8) 0.0164(2) Uani 1 1 d .
C20 C -0.04121(14) 0.16286(8) 0.68788(8) 0.0156(2) Uani 1 1 d .
C21 C 0.30154(13) 0.28401(8) 0.56293(7) 0.0133(2) Uani 1 1 d .
C22 C 0.43083(13) 0.30454(8) 0.52306(7) 0.0141(2) Uani 1 1 d .
C23 C 0.54595(14) 0.31334(9) 0.56835(8) 0.0159(2) Uani 1 1 d .
H23 H 0.6335 0.3281 0.5416 0.019 Uiso 1 1 calc R
C24 C 0.53390(14) 0.30079(9) 0.65117(8) 0.0163(2) Uani 1 1 d .
H24 H 0.6136 0.3060 0.6810 0.020 Uiso 1 1 calc R
C25 C 0.40411(14) 0.28041(8) 0.69136(8) 0.0146(2) Uani 1 1 d .
C26 C 0.28858(13) 0.27329(8) 0.64580(7) 0.0135(2) Uani 1 1 d .
C27 C 0.44359(13) 0.32059(8) 0.43657(8) 0.0154(2) Uani 1 1 d .
C28 C 0.45217(14) 0.33867(9) 0.36267(8) 0.0174(2) Uani 1 1 d .
C29 C 0.38785(14) 0.26451(9) 0.77779(8) 0.0166(2) Uani 1 1 d .
C30 C 0.36355(15) 0.24942(10) 0.84994(8) 0.0199(3) Uani 1 1 d .
C31 C 0.38725(13) 0.06712(8) 0.69393(8) 0.0149(2) Uani 1 1 d .
C32 C 0.52022(14) 0.04984(9) 0.73984(8) 0.0178(2) Uani 1 1 d .
H32 H 0.5181 0.0452 0.7958 0.021 Uiso 1 1 calc R
C33 C 0.65745(14) 0.03925(9) 0.70303(9) 0.0208(3) Uani 1 1 d .
H33 H 0.7493 0.0267 0.7343 0.025 Uiso 1 1 calc R
C34 C 0.66037(15) 0.04694(9) 0.62089(9) 0.0214(3) Uani 1 1 d .
H34 H 0.7544 0.0391 0.5965 0.026 Uiso 1 1 calc R
C35 C 0.52691(14) 0.06601(9) 0.57400(8) 0.0184(3) Uani 1 1 d .
H35 H 0.5289 0.0722 0.5175 0.022 Uiso 1 1 calc R
C36 C 0.39090(14) 0.07579(8) 0.61096(8) 0.0153(2) Uani 1 1 d .
C41 C 0.67771(15) 0.35007(10) 0.23468(9) 0.0212(3) Uani 1 1 d .
H41 H 0.7218 0.2813 0.2576 0.025 Uiso 1 1 calc R
C42 C 0.71453(18) 0.38642(12) 0.14280(10) 0.0321(3) Uani 1 1 d .
H42A H 0.6809 0.4544 0.1179 0.048 Uiso 1 1 calc R
H42B H 0.6623 0.3616 0.1123 0.048 Uiso 1 1 calc R
H42C H 0.8239 0.3665 0.1395 0.048 Uiso 1 1 calc R
C43 C 0.76181(17) 0.38566(13) 0.28467(10) 0.0325(3) Uani 1 1 d .
H43A H 0.8702 0.3698 0.2771 0.049 Uiso 1 1 calc R
H43B H 0.7454 0.3567 0.3442 0.049 Uiso 1 1 calc R
H43C H 0.7235 0.4532 0.2647 0.049 Uiso 1 1 calc R
C44 C 0.34841(15) 0.48942(9) 0.19255(8) 0.0208(3) Uani 1 1 d .
H44 H 0.2467 0.4911 0.2155 0.025 Uiso 1 1 calc R
C45 C 0.32271(18) 0.51582(11) 0.09813(9) 0.0286(3) Uani 1 1 d .
H45A H 0.2527 0.5777 0.0722 0.043 Uiso 1 1 calc R
H45B H 0.2796 0.4704 0.0895 0.043 Uiso 1 1 calc R
H45C H 0.4194 0.5162 0.0725 0.043 Uiso 1 1 calc R
C46 C 0.40580(19) 0.56261(10) 0.20843(10) 0.0295(3) Uani 1 1 d .
H46A H 0.4993 0.5694 0.1806 0.044 Uiso 1 1 calc R
H46B H 0.4257 0.5430 0.2687 0.044 Uiso 1 1 calc R
H46C H 0.3291 0.6222 0.1861 0.044 Uiso 1 1 calc R
C47 C 0.38917(15) 0.28308(10) 0.22688(9) 0.0207(3) Uani 1 1 d .
H47 H 0.3916 0.2989 0.1654 0.025 Uiso 1 1 calc R
C48 C 0.22374(17) 0.29218(12) 0.24875(10) 0.0302(3) Uani 1 1 d .
H48A H 0.1854 0.2463 0.2380 0.045 Uiso 1 1 calc R
H48B H 0.1626 0.3547 0.2142 0.045 Uiso 1 1 calc R
H48C H 0.2176 0.2813 0.3080 0.045 Uiso 1 1 calc R
C49 C 0.4831(2) 0.18268(11) 0.27298(11) 0.0351(4) Uani 1 1 d .
H49A H 0.4875 0.1667 0.3334 0.053 Uiso 1 1 calc R
H49B H 0.5858 0.1763 0.2542 0.053 Uiso 1 1 calc R
H49C H 0.4361 0.1408 0.2608 0.053 Uiso 1 1 calc R
C51 C 0.18862(17) 0.34751(11) 0.94986(10) 0.0278(3) Uani 1 1 d .
H51 H 0.2644 0.3828 0.9484 0.033 Uiso 1 1 calc R
C52 C 0.1028(2) 0.34073(14) 1.02845(11) 0.0395(4) Uani 1 1 d .
H52A H 0.0611 0.4031 1.0271 0.059 Uiso 1 1 calc R
H52B H 0.1724 0.3030 1.0785 0.059 Uiso 1 1 calc R
H52C H 0.0204 0.3118 1.0299 0.059 Uiso 1 1 calc R
C53 C 0.0819(2) 0.40583(12) 0.87053(11) 0.0379(4) Uani 1 1 d .
H53A H 0.0023 0.3753 0.8702 0.057 Uiso 1 1 calc R
H53B H 0.1392 0.4118 0.8211 0.057 Uiso 1 1 calc R
H53C H 0.0359 0.4676 0.8696 0.057 Uiso 1 1 calc R
C54 C 0.18918(17) 0.14013(11) 0.98020(9) 0.0275(3) Uani 1 1 d .
H54 H 0.2503 0.0911 0.9627 0.033 Uiso 1 1 calc R
C55 C 0.1708(2) 0.09100(14) 1.07352(10) 0.0410(4) Uani 1 1 d .
H55A H 0.1074 0.1356 1.0936 0.061 Uiso 1 1 calc R
H55B H 0.2704 0.0652 1.1045 0.061 Uiso 1 1 calc R
H55C H 0.1227 0.0408 1.0823 0.061 Uiso 1 1 calc R
C56 C 0.0346(2) 0.17566(14) 0.93071(11) 0.0401(4) Uani 1 1 d .
H56A H -0.0074 0.1231 0.9392 0.060 Uiso 1 1 calc R
H56B H 0.0468 0.2077 0.8710 0.060 Uiso 1 1 calc R
H56C H -0.0342 0.2189 0.9503 0.060 Uiso 1 1 calc R
C57 C 0.47211(16) 0.18275(10) 1.03156(8) 0.0241(3) Uani 1 1 d .
H57 H 0.4359 0.1682 1.0890 0.029 Uiso 1 1 calc R
C58 C 0.56659(19) 0.25256(12) 1.01615(10) 0.0338(4) Uani 1 1 d .
H58A H 0.6533 0.2250 1.0578 0.051 Uiso 1 1 calc R
H58B H 0.5042 0.3087 1.0209 0.051 Uiso 1 1 calc R
H58C H 0.6027 0.2687 0.9599 0.051 Uiso 1 1 calc R
C59 C 0.57154(18) 0.09215(11) 1.03013(10) 0.0322(3) Uani 1 1 d .
H59A H 0.6071 0.1040 0.9741 0.048 Uiso 1 1 calc R
H59B H 0.5125 0.0462 1.0443 0.048 Uiso 1 1 calc R
H59C H 0.6586 0.0684 1.0711 0.048 Uiso 1 1 calc R

loop_
_atom_site_aniso_label
_atom_site_aniso_U_11
_atom_site_aniso_U_22
_atom_site_aniso_U_33
_atom_site_aniso_U_23
_atom_site_aniso_U_13
_atom_site_aniso_U_12
Si1 0.01595(16) 0.01654(17) 0.01224(16) -0.00526(13) 0.00314(12) -0.00517(13)
Si2 0.02063(18) 0.02343(19) 0.01268(17) -0.00667(14) 0.00269(13) -0.00706(14)
O1 0.0138(4) 0.0214(5) 0.0185(5) -0.0072(4) 0.0008(3) -0.0060(3)
O2 0.0200(5) 0.0245(5) 0.0191(5) -0.0088(4) -0.0038(4) -0.0059(4)
O3 0.0174(4) 0.0263(5) 0.0205(5) -0.0097(4) 0.0057(4) -0.0087(4)
C1 0.0118(5) 0.0157(6) 0.0135(5) -0.0059(5) 0.0006(4) -0.0041(4)
C2 0.0133(5) 0.0154(6) 0.0120(5) -0.0048(4) 0.0011(4) -0.0041(4)
C3 0.0128(5) 0.0151(6) 0.0176(6) -0.0060(5) 0.0013(4) -0.0055(4)
C4 0.0170(6) 0.0164(6) 0.0189(6) -0.0046(5) -0.0005(5) -0.0071(5)
C5 0.0159(6) 0.0149(6) 0.0274(7) -0.0045(5) -0.0016(5) -0.0044(5)
C6 0.0168(6) 0.0147(6) 0.0310(7) -0.0084(5) 0.0042(5) -0.0035(5)
C7 0.0180(6) 0.0174(6) 0.0220(6) -0.0089(5) 0.0060(5) -0.0072(5)
C8 0.0141(5) 0.0143(6) 0.0173(6) -0.0056(5) 0.0022(4) -0.0060(4)
C9 0.0134(5) 0.0168(6) 0.0123(5) -0.0064(5) 0.0024(4) -0.0056(4)
C10 0.0117(5) 0.0148(5) 0.0131(5) -0.0048(4) 0.0009(4) -0.0042(4)
C11 0.0139(5) 0.0154(6) 0.0121(5) -0.0039(4) 0.0001(4) -0.0043(4)
C12 0.0120(5) 0.0158(6) 0.0173(6) -0.0061(5) -0.0003(4) -0.0028(4)
C13 0.0164(6) 0.0181(6) 0.0192(6) -0.0059(5) 0.0023(5) -0.0043(5)
C14 0.0174(6) 0.0175(6) 0.0267(7) -0.0069(5) 0.0040(5) -0.0072(5)
C15 0.0172(6) 0.0193(6) 0.0288(7) -0.0114(6) -0.0001(5) -0.0057(5)
C16 0.0164(6) 0.0190(6) 0.0202(6) -0.0089(5) -0.0014(5) -0.0019(5)
C17 0.0124(5) 0.0151(6) 0.0182(6) -0.0054(5) 0.0005(4) -0.0022(4)
C18 0.0145(5) 0.0159(6) 0.0138(6) -0.0062(5) 0.0017(4) -0.0037(4)
C19 0.0147(5) 0.0136(5) 0.0197(6) -0.0054(5) -0.0005(5) -0.0037(4)
C20 0.0135(5) 0.0142(6) 0.0191(6) -0.0062(5) 0.0012(5) -0.0045(4)
C21 0.0135(5) 0.0122(5) 0.0138(6) -0.0044(4) 0.0011(4) -0.0040(4)
C22 0.0147(5) 0.0131(5) 0.0130(6) -0.0044(4) 0.0017(4) -0.0026(4)
C23 0.0132(5) 0.0168(6) 0.0173(6) -0.0058(5) 0.0030(4) -0.0052(4)
C24 0.0145(5) 0.0180(6) 0.0170(6) -0.0063(5) 0.0003(4) -0.0061(4)
C25 0.0166(6) 0.0140(5) 0.0133(6) -0.0048(5) 0.0015(4) -0.0051(4)
C26 0.0130(5) 0.0129(5) 0.0142(6) -0.0049(4) 0.0019(4) -0.0037(4)
C27 0.0141(5) 0.0150(6) 0.0170(6) -0.0059(5) 0.0026(4) -0.0044(4)
C28 0.0163(6) 0.0175(6) 0.0180(6) -0.0065(5) 0.0029(5) -0.0049(5)
C29 0.0148(5) 0.0186(6) 0.0176(6) -0.0068(5) 0.0002(5) -0.0067(5)
C30 0.0185(6) 0.0250(7) 0.0175(6) -0.0082(5) 0.0008(5) -0.0084(5)
C31 0.0139(5) 0.0129(5) 0.0172(6) -0.0051(5) 0.0018(4) -0.0038(4)
C32 0.0177(6) 0.0161(6) 0.0187(6) -0.0058(5) -0.0006(5) -0.0046(5)
C33 0.0140(6) 0.0192(6) 0.0281(7) -0.0079(5) -0.0018(5) -0.0047(5)
C34 0.0154(6) 0.0203(6) 0.0297(7) -0.0104(6) 0.0059(5) -0.0064(5)
C35 0.0184(6) 0.0170(6) 0.0200(6) -0.0076(5) 0.0041(5) -0.0050(5)
C36 0.0145(5) 0.0135(5) 0.0169(6) -0.0050(5) 0.0011(4) -0.0035(4)
C41 0.0181(6) 0.0226(7) 0.0216(7) -0.0077(5) 0.0054(5) -0.0057(5)
C42 0.0295(8) 0.0457(9) 0.0275(8) -0.0181(7) 0.0135(6) -0.0162(7)
C43 0.0233(7) 0.0495(10) 0.0283(8) -0.0153(7) 0.0042(6) -0.0165(7)
C44 0.0208(6) 0.0192(6) 0.0178(6) -0.0038(5) 0.0032(5) -0.0036(5)
C45 0.0310(8) 0.0276(7) 0.0186(7) -0.0019(6) -0.0024(6) -0.0048(6)
C46 0.0407(9) 0.0192(7) 0.0266(8) -0.0079(6) 0.0062(6) -0.0071(6)
C47 0.0241(6) 0.0240(7) 0.0184(6) -0.0107(5) 0.0046(5) -0.0102(5)
C48 0.0270(7) 0.0406(9) 0.0309(8) -0.0168(7) 0.0062(6) -0.0189(7)
C49 0.0392(9) 0.0219(7) 0.0473(10) -0.0157(7) 0.0015(7) -0.0100(6)
C51 0.0253(7) 0.0281(7) 0.0299(8) -0.0131(6) 0.0020(6) -0.0043(6)
C52 0.0360(9) 0.0516(11) 0.0352(9) -0.0283(8) 0.0026(7) -0.0008(8)
C53 0.0327(8) 0.0338(9) 0.0331(9) -0.0055(7) 0.0017(7) 0.0021(7)
C54 0.0299(7) 0.0317(8) 0.0247(7) -0.0113(6) 0.0089(6) -0.0151(6)
C55 0.0373(9) 0.0489(11) 0.0280(8) -0.0006(7) 0.0054(7) -0.0213(8)
C56 0.0377(9) 0.0616(12) 0.0293(8) -0.0169(8) 0.0055(7) -0.0298(9)
C57 0.0264(7) 0.0286(7) 0.0148(6) -0.0057(5) -0.0002(5) -0.0074(6)
C58 0.0330(8) 0.0360(9) 0.0309(8) -0.0096(7) -0.0075(7) -0.0115(7)
C59 0.0289(8) 0.0302(8) 0.0295(8) -0.0061(6) -0.0034(6) -0.0031(6)

loop_
_atom_type_symbol
_atom_type_description
_atom_type_scat_dispersion_real
_atom_type_scat_dispersion_imag
_atom_type_scat_source
C C 0.0033 0.0016 'International Tables Vol C Tables 4.2.6.8 and 6.1.1.4'
H H 0.0000 0.0000 'International Tables Vol C Tables 4.2.6.8 and 6.1.1.4'
O O 0.0106 0.0060 'International Tables Vol C Tables 4.2.6.8 and 6.1.1.4'
Si Si 0.0817 0.0704 'International Tables Vol C Tables 4.2.6.8 and 6.1.1.4'

loop_
_geom_angle_atom_site_label_1
_geom_angle_atom_site_label_2
_geom_angle_atom_site_label_3
_geom_angle
C28 Si1 C41 106.18(6)
C28 Si1 C47 105.71(6)
C41 Si1 C47 112.06(6)
C28 Si1 C44 107.03(6)
C41 Si1 C44 115.38(6)
C47 Si1 C44 109.82(6)
C30 Si2 C57 108.54(6)
C30 Si2 C51 106.11(7)
C57 Si2 C51 110.81(7)
C30 Si2 C54 105.91(6)
C57 Si2 C54 109.73(7)
C51 Si2 C54 115.38(7)
C19 O1 C20 110.91(9)
C19 C1 C10 103.79(10)
C19 C1 C2 108.57(10)
C10 C1 C2 109.39(9)
C19 C1 C18 106.99(10)
C10 C1 C18 109.92(9)
C2 C1 C18 117.30(10)
C21 C2 C3 105.89(10)
C21 C2 C1 109.58(9)
C3 C2 C1 104.07(9)
C4 C3 C8 120.57(11)
C4 C3 C2 126.32(11)
C8 C3 C2 113.02(10)
C3 C4 C5 118.98(12)
C6 C5 C4 120.59(12)
C5 C6 C7 120.54(12)
C8 C7 C6 118.98(12)
C7 C8 C3 120.34(12)
C7 C8 C9 125.98(11)
C3 C8 C9 113.62(10)
C26 C9 C8 106.52(10)
C26 C9 C10 108.18(9)
C8 C9 C10 105.33(9)
C20 C10 C1 104.29(9)
C20 C10 C11 108.66(10)
C1 C10 C11 109.50(9)
C20 C10 C9 106.91(9)
C1 C10 C9 109.87(9)
C11 C10 C9 116.84(10)
C31 C11 C12 105.97(10)
C31 C11 C10 109.80(10)
C12 C11 C10 104.13(9)
C13 C12 C17 120.38(12)
C13 C12 C11 126.25(11)
C17 C12 C11 113.30(11)
C12 C13 C14 119.28(12)
C15 C14 C13 120.58(12)
C14 C15 C16 120.22(12)
C17 C16 C15 119.31(12)
C16 C17 C12 120.22(12)
C16 C17 C18 126.51(12)
C12 C17 C18 113.26(11)
C36 C18 C17 105.89(10)
C36 C18 C1 108.46(10)
C17 C18 C1 105.40(9)
O2 C19 O1 120.79(11)
O2 C19 C1 128.57(12)
O1 C19 C1 110.63(10)
O3 C20 O1 121.05(11)
O3 C20 C10 128.62(11)
O1 C20 C10 110.32(10)
C26 C21 C22 119.87(11)
C26 C21 C2 113.76(10)
C22 C21 C2 126.28(11)
C21 C22 C23 118.82(11)
C21 C22 C27 120.96(11)
C23 C22 C27 120.15(11)
C24 C23 C22 121.09(11)
C23 C24 C25 120.24(11)
C26 C25 C24 118.59(11)
C26 C25 C29 119.05(11)
C24 C25 C29 122.34(11)
C21 C26 C25 121.36(11)
C21 C26 C9 113.41(10)
C25 C26 C9 125.20(11)
C28 C27 C22 176.85(13)
C27 C28 Si1 178.49(12)
C30 C29 C25 174.81(13)
C29 C30 Si2 172.45(12)
C32 C31 C36 120.01(11)
C32 C31 C11 126.11(11)
C36 C31 C11 113.81(10)
C31 C32 C33 119.35(12)
C34 C33 C32 120.31(12)
C33 C34 C35 120.58(12)
C36 C35 C34 118.96(12)
C35 C36 C31 120.78(11)
C35 C36 C18 125.96(11)
C31 C36 C18 113.21(10)
C42 C41 C43 110.62(12)
C42 C41 Si1 114.29(10)
C43 C41 Si1 114.03(10)
C46 C44 C45 110.93(12)
C46 C44 Si1 113.21(10)
C45 C44 Si1 113.08(10)
C49 C47 C48 110.22(12)
C49 C47 Si1 111.83(10)
C48 C47 Si1 110.83(10)
C53 C51 C52 110.55(13)
C53 C51 Si2 114.30(11)
C52 C51 Si2 112.47(11)
C55 C54 C56 109.76(13)
C55 C54 Si2 113.98(11)
C56 C54 Si2 114.42(11)
C58 C57 C59 109.87(13)
C58 C57 Si2 112.75(10)
C59 C57 Si2 111.21(10)

loop_
_geom_bond_atom_site_label_1
_geom_bond_atom_site_label_2
_geom_bond_distance
Si1 C28 1.8382(13)
Si1 C41 1.8844(13)
Si1 C47 1.8856(14)
Si1 C44 1.8870(14)
Si2 C30 1.8398(14)
Si2 C57 1.8870(14)
Si2 C51 1.8900(15)
Si2 C54 1.8905(15)
O1 C19 1.3866(15)
O1 C20 1.3904(15)
O2 C19 1.1895(15)
O3 C20 1.1885(15)
C1 C19 1.5233(16)
C1 C10 1.5484(17)
C1 C2 1.5699(17)
C1 C18 1.5715(16)
C2 C21 1.5171(16)
C2 C3 1.5247(16)
C3 C4 1.3891(17)
C3 C8 1.3977(17)
C4 C5 1.3945(18)
C5 C6 1.386(2)
C6 C7 1.3974(19)
C7 C8 1.3900(17)
C8 C9 1.5188(17)
C9 C26 1.5093(16)
C9 C10 1.5635(17)
C10 C20 1.5203(16)
C10 C11 1.5628(16)
C11 C31 1.5178(16)
C11 C12 1.5215(17)
C12 C13 1.3862(18)
C12 C17 1.4029(18)
C13 C14 1.3915(18)
C14 C15 1.391(2)
C15 C16 1.3968(19)
C16 C17 1.3872(18)
C17 C18 1.5258(17)
C18 C36 1.5121(17)
C21 C26 1.3915(16)
C21 C22 1.3999(16)
C22 C23 1.4060(17)
C22 C27 1.4327(17)
C23 C24 1.3824(17)
C24 C25 1.4054(17)
C25 C26 1.3980(16)
C25 C29 1.4355(17)
C27 C28 1.2086(18)
C29 C30 1.2085(18)
C31 C32 1.3848(17)
C31 C36 1.3985(17)
C32 C33 1.3962(18)
C33 C34 1.389(2)
C34 C35 1.3907(18)
C35 C36 1.3869(17)
C41 C42 1.533(2)
C41 C43 1.535(2)
C44 C46 1.533(2)
C44 C45 1.5394(19)
C47 C49 1.533(2)
C47 C48 1.536(2)
C51 C53 1.534(2)
C51 C52 1.538(2)
C54 C55 1.529(2)
C54 C56 1.535(2)
C57 C58 1.531(2)
C57 C59 1.533(2)
